data_1551347
loop_
_publ_author_name
'Feng, Zhihui'
'Li, Dandan'
'Zhang, Mingzhu'
'Shao, Tao'
'shen, yu'
'Tian, Xiaohe'
'Zhang, Qiong'
'Li, Shengli'
'Wu, Jieying'
'Tian, Yupeng'

_publ_section_title
;
 Enhanced three-photon activity trigged by AIE behavior of a novel
 terpyridine-based Zn(II) complex bearing thiophene bridge
;
_journal_name_full 'Chemical Science'
_journal_paper_doi 10.1039/C9SC01705D
_journal_year 2019
_chemical_formula_moiety 'C23 H22 N4 S'
_chemical_formula_sum 'C23 H22 N4 S'
_chemical_formula_weight 386.50
_space_group_crystal_system monoclinic
_space_group_IT_number 14
_space_group_name_Hall '-P 2yn'
_space_group_name_H-M_alt 'P 1 21/n 1'
_symmetry_space_group_name_Hall '-P 2yn'
_symmetry_space_group_name_H-M 'P 1 21/n 1'
_atom_sites_solution_hydrogens geom
_audit_creation_date 2019-04-04
_audit_creation_method
;
Olex2 1.2
(compiled 2018.05.29 svn.r3508 for OlexSys, GUI svn.r5506)
;
_audit_update_record
;
2019-04-08 deposited with the CCDC.    2019-06-07 downloaded from the CCDC.
;
_cell_angle_alpha 90
_cell_angle_beta 90.586(3)
_cell_angle_gamma 90
_cell_formula_units_Z 4
_cell_length_a 6.1003(2)
_cell_length_b 19.2105(9)
_cell_length_c 16.5303(6)
_cell_measurement_reflns_used 22616
_cell_measurement_temperature 150
_cell_measurement_theta_max 71.33
_cell_measurement_theta_min 2.675
_cell_volume 1937.08(13)
_computing_molecular_graphics 'Olex2 (Dolomanov et al., 2009)'
_computing_publication_material 'Olex2 (Dolomanov et al., 2009)'
_computing_structure_refinement 'ShelXL (Sheldrick, 2015)'
_computing_structure_solution 'ShelXT (Sheldrick, 2015)'
_diffrn_ambient_temperature 150
_diffrn_measured_fraction_theta_full 0.978
_diffrn_measured_fraction_theta_max 0.951
_diffrn_measurement_device_type STOE
_diffrn_radiation_type CuK\a
_diffrn_radiation_wavelength 1.54186
_diffrn_reflns_av_R_equivalents 0.0456
_diffrn_reflns_av_unetI/netI 0.0282
_diffrn_reflns_Laue_measured_fraction_full 0.978
_diffrn_reflns_Laue_measured_fraction_max 0.951
_diffrn_reflns_limit_h_max 5
_diffrn_reflns_limit_h_min -7
_diffrn_reflns_limit_k_max 22
_diffrn_reflns_limit_k_min -23
_diffrn_reflns_limit_l_max 20
_diffrn_reflns_limit_l_min -15
_diffrn_reflns_number 14734
_diffrn_reflns_point_group_measured_fraction_full 0.978
_diffrn_reflns_point_group_measured_fraction_max 0.951
_diffrn_reflns_theta_full 67.686
_diffrn_reflns_theta_max 71.559
_diffrn_reflns_theta_min 3.528
_exptl_absorpt_coefficient_mu 1.599
_exptl_absorpt_correction_T_max 1.001
_exptl_absorpt_correction_T_min 1.000
_exptl_absorpt_correction_type multi-scan
_exptl_crystal_colour 'light yellow'
_exptl_crystal_colour_modifier light
_exptl_crystal_colour_primary yellow
_exptl_crystal_density_diffrn 1.325
_exptl_crystal_description block
_exptl_crystal_F_000 816
_exptl_crystal_size_max 0.01
_exptl_crystal_size_mid 0.01
_exptl_crystal_size_min 0.01
_refine_diff_density_max 0.303
_refine_diff_density_min -0.443
_refine_diff_density_rms 0.080
_refine_ls_extinction_method none
_refine_ls_goodness_of_fit_ref 1.088
_refine_ls_hydrogen_treatment constr
_refine_ls_matrix_type full
_refine_ls_number_parameters 255
_refine_ls_number_reflns 3603
_refine_ls_number_restraints 0
_refine_ls_restrained_S_all 1.088
_refine_ls_R_factor_all 0.0553
_refine_ls_R_factor_gt 0.0470
_refine_ls_shift/su_max 0.000
_refine_ls_shift/su_mean 0.000
_refine_ls_structure_factor_coef Fsqd
_refine_ls_weighting_details 'w=1/[\s^2^(Fo^2^)+(0.0860P)^2^+1.1365P] where P=(Fo^2^+2Fc^2^)/3'
_refine_ls_weighting_scheme calc
_refine_ls_wR_factor_gt 0.1277
_refine_ls_wR_factor_ref 0.1392
_reflns_Friedel_coverage 0.000
_reflns_number_gt 3170
_reflns_number_total 3603
_reflns_threshold_expression 'I > 2\s(I)'
_cod_data_source_file c9sc01705d2.cif
_cod_data_source_block 1
_cod_database_code 1551347
_shelx_shelxl_version_number 2016/4
_shelx_space_group_comment
;
The symmetry employed for this shelxl refinement is uniquely defined
by the following loop, which should always be used as a source of
symmetry information in preference to the above space-group names.
They are only intended as comments.
;
_shelx_estimated_absorpt_t_max 0.984
_shelx_estimated_absorpt_t_min 0.984
_olex2_refinement_description
;
1. Fixed Uiso
 At 1.2 times of:
  All C(H) groups, All C(H,H) groups
 At 1.5 times of:
  All C(H,H,H) groups
2.a Secondary CH2 refined with riding coordinates:
 C00P(H00D,H00E), C00Q(H00G,H00P)
2.b Aromatic/amide H refined with riding coordinates:
 C00A(H00A), C00B(H00B), C00C(H00C), C00F(H00F), C00H(H00H), C00I(H00I),
 C00J(H00J), C00K(H00K), C00L(H00L), C00M(H00M), C00N(H00N), C00O(H00O)
2.c Idealised Me refined as rotating group:
 C00R(H00Q,H00R,H00S), C00S(H00T,H00U,H00V)
;
_olex2_submission_special_instructions 'No special instructions were received'

loop_
_space_group_symop_operation_xyz
'x, y, z'
'-x+1/2, y+1/2, -z+1/2'
'-x, -y, -z'
'x-1/2, -y-1/2, z-1/2'

loop_
_atom_site_label
_atom_site_type_symbol
_atom_site_fract_x
_atom_site_fract_y
_atom_site_fract_z
_atom_site_U_iso_or_equiv
_atom_site_adp_type
_atom_site_occupancy
_atom_site_site_symmetry_order
_atom_site_calc_flag
_atom_site_refinement_flags_posn
S001 S 0.75908(7) 0.63851(2) 0.68216(3) 0.01938(17) Uani 1 1 d .
N002 N 0.0454(3) 0.77424(8) 0.79623(9) 0.0181(3) Uani 1 1 d .
N003 N 0.2100(3) 0.62904(8) 0.91925(10) 0.0204(4) Uani 1 1 d .
N004 N 0.0952(3) 0.92814(9) 0.67568(10) 0.0226(4) Uani 1 1 d .
N005 N 1.0990(3) 0.60790(9) 0.58341(10) 0.0248(4) Uani 1 1 d .
C006 C 0.9311(3) 0.65282(10) 0.60039(11) 0.0204(4) Uani 1 1 d .
C007 C 0.1201(3) 0.81271(9) 0.73445(11) 0.0178(4) Uani 1 1 d .
C008 C 0.0722(3) 0.67501(9) 0.88416(11) 0.0173(4) Uani 1 1 d .
C009 C -0.0093(3) 0.87652(9) 0.71448(11) 0.0175(4) Uani 1 1 d .
C00A C -0.2290(3) 0.88106(10) 0.73547(11) 0.0189(4) Uani 1 1 d .
H00A H -0.297948 0.843768 0.763080 0.023 Uiso 1 1 calc R
C00B C 0.3027(3) 0.79495(10) 0.69022(11) 0.0186(4) Uani 1 1 d .
H00B H 0.347812 0.823589 0.646605 0.022 Uiso 1 1 calc R
C00C C -0.2216(3) 0.64202(10) 0.97106(12) 0.0214(4) Uani 1 1 d .
H00C H -0.369208 0.645963 0.988200 0.026 Uiso 1 1 calc R
C00D C 0.6103(3) 0.71452(9) 0.66220(11) 0.0176(4) Uani 1 1 d .
C00E C 0.4219(3) 0.73438(10) 0.70979(11) 0.0177(4) Uani 1 1 d .
C00F C -0.0803(3) 0.59524(10) 1.00824(11) 0.0220(4) Uani 1 1 d .
H00F H -0.128206 0.566934 1.051744 0.026 Uiso 1 1 calc R
C00G C 0.1606(3) 0.71706(10) 0.81611(11) 0.0175(4) Uani 1 1 d .
C00H C 0.3476(3) 0.69555(10) 0.77567(11) 0.0179(4) Uani 1 1 d .
H00H H 0.424086 0.654919 0.792596 0.022 Uiso 1 1 calc R
C00I C -0.3463(3) 0.94058(10) 0.71570(11) 0.0210(4) Uani 1 1 d .
H00I H -0.497167 0.944347 0.728663 0.025 Uiso 1 1 calc R
C00J C -0.1445(3) 0.68305(10) 0.90845(12) 0.0203(4) Uani 1 1 d .
H00J H -0.237717 0.716034 0.882587 0.024 Uiso 1 1 calc R
C00K C 0.6946(3) 0.74726(10) 0.59574(12) 0.0208(4) Uani 1 1 d .
H00K H 0.636657 0.789672 0.575116 0.025 Uiso 1 1 calc R
C00L C 0.1327(3) 0.59078(10) 0.98037(12) 0.0222(4) Uani 1 1 d .
H00L H 0.229387 0.558752 1.006098 0.027 Uiso 1 1 calc R
C00M C -0.2396(3) 0.99452(10) 0.67667(11) 0.0217(4) Uani 1 1 d .
H00M H -0.314844 1.036233 0.662894 0.026 Uiso 1 1 calc R
C00N C -0.0202(3) 0.98589(10) 0.65831(12) 0.0242(4) Uani 1 1 d .
H00N H 0.052945 1.023007 0.631879 0.029 Uiso 1 1 calc R
C00O C 0.8726(3) 0.71329(10) 0.56076(12) 0.0242(4) Uani 1 1 d .
H00O H 0.945927 0.730162 0.514288 0.029 Uiso 1 1 calc R
C00P C 1.1454(4) 0.55037(11) 0.63802(13) 0.0298(5) Uani 1 1 d .
H00D H 1.004529 0.531156 0.657139 0.036 Uiso 1 1 calc R
H00E H 1.225672 0.568645 0.685840 0.036 Uiso 1 1 calc R
C00Q C 1.2683(3) 0.63380(11) 0.52920(12) 0.0242(4) Uani 1 1 d .
H00G H 1.410761 0.612956 0.545158 0.029 Uiso 1 1 calc R
H00P H 1.280915 0.684851 0.535936 0.029 Uiso 1 1 calc R
C00R C 1.2776(4) 0.49191(13) 0.60191(18) 0.0420(6) Uani 1 1 d .
H00Q H 1.204789 0.475285 0.552439 0.063 Uiso 1 1 calc GR
H00R H 1.289109 0.453632 0.640912 0.063 Uiso 1 1 calc GR
H00S H 1.424588 0.508852 0.588934 0.063 Uiso 1 1 calc GR
C00S C 1.2240(4) 0.61779(13) 0.44086(14) 0.0348(5) Uani 1 1 d .
H00T H 1.339522 0.638412 0.407799 0.052 Uiso 1 1 calc GR
H00U H 1.081728 0.637350 0.424749 0.052 Uiso 1 1 calc GR
H00V H 1.221956 0.567246 0.432859 0.052 Uiso 1 1 calc GR

loop_
_atom_site_aniso_label
_atom_site_aniso_U_11
_atom_site_aniso_U_22
_atom_site_aniso_U_33
_atom_site_aniso_U_23
_atom_site_aniso_U_13
_atom_site_aniso_U_12
S001 0.0220(3) 0.0208(3) 0.0154(3) 0.00357(16) 0.00515(18) 0.00442(16)
N002 0.0198(7) 0.0188(8) 0.0157(7) -0.0001(6) 0.0015(6) 0.0009(6)
N003 0.0246(8) 0.0198(8) 0.0169(8) 0.0026(6) 0.0037(6) 0.0041(6)
N004 0.0238(8) 0.0217(8) 0.0224(8) 0.0042(7) 0.0043(7) 0.0019(6)
N005 0.0267(9) 0.0250(9) 0.0229(9) 0.0039(7) 0.0104(7) 0.0051(7)
C006 0.0229(9) 0.0218(9) 0.0165(9) 0.0000(7) 0.0048(7) 0.0003(7)
C007 0.0200(9) 0.0176(9) 0.0157(9) 0.0003(7) -0.0008(7) -0.0007(7)
C008 0.0214(9) 0.0165(9) 0.0140(8) -0.0022(7) 0.0026(7) -0.0004(7)
C009 0.0215(9) 0.0181(9) 0.0128(8) -0.0011(7) 0.0006(7) 0.0007(7)
C00A 0.0214(9) 0.0193(9) 0.0161(9) -0.0010(7) 0.0016(7) -0.0010(7)
C00B 0.0206(9) 0.0192(9) 0.0159(9) 0.0019(7) 0.0023(7) -0.0002(7)
C00C 0.0213(9) 0.0234(10) 0.0196(9) -0.0024(7) 0.0057(8) -0.0029(7)
C00D 0.0180(9) 0.0185(9) 0.0163(9) 0.0008(7) 0.0007(7) 0.0021(7)
C00E 0.0185(9) 0.0195(9) 0.0151(8) -0.0021(7) 0.0000(7) -0.0008(7)
C00F 0.0328(10) 0.0190(9) 0.0141(9) -0.0007(7) 0.0049(8) -0.0042(8)
C00G 0.0201(9) 0.0182(9) 0.0142(8) 0.0003(7) -0.0003(7) 0.0000(7)
C00H 0.0188(9) 0.0184(9) 0.0166(9) 0.0005(7) -0.0007(7) 0.0015(7)
C00I 0.0208(9) 0.0242(10) 0.0179(9) -0.0036(7) -0.0005(7) 0.0036(7)
C00J 0.0209(9) 0.0198(9) 0.0201(9) -0.0003(7) 0.0011(7) 0.0018(7)
C00K 0.0224(9) 0.0192(9) 0.0208(9) 0.0037(7) 0.0030(7) 0.0024(7)
C00L 0.0294(10) 0.0201(9) 0.0173(9) 0.0020(7) 0.0030(8) 0.0017(8)
C00M 0.0300(10) 0.0178(9) 0.0171(9) -0.0012(7) -0.0024(8) 0.0058(7)
C00N 0.0319(10) 0.0196(9) 0.0212(10) 0.0038(7) 0.0040(8) 0.0010(8)
C00O 0.0287(10) 0.0238(10) 0.0203(9) 0.0035(8) 0.0092(8) 0.0014(8)
C00P 0.0366(11) 0.0274(11) 0.0254(10) 0.0035(8) 0.0033(9) 0.0088(9)
C00Q 0.0207(9) 0.0307(11) 0.0211(10) -0.0010(8) 0.0054(8) 0.0006(8)
C00R 0.0415(13) 0.0309(12) 0.0538(16) 0.0076(11) 0.0163(12) 0.0145(10)
C00S 0.0390(12) 0.0435(13) 0.0221(11) -0.0028(9) 0.0060(9) 0.0037(10)

loop_
_atom_type_symbol
_atom_type_description
_atom_type_scat_dispersion_real
_atom_type_scat_dispersion_imag
_atom_type_scat_source
C C 0.0181 0.0091 'International Tables Vol C Tables 4.2.6.8 and 6.1.1.4'
H H 0.0000 0.0000 'International Tables Vol C Tables 4.2.6.8 and 6.1.1.4'
N N 0.0311 0.0180 'International Tables Vol C Tables 4.2.6.8 and 6.1.1.4'
S S 0.3331 0.5567 'International Tables Vol C Tables 4.2.6.8 and 6.1.1.4'

loop_
_geom_angle_atom_site_label_1
_geom_angle_atom_site_label_2
_geom_angle_atom_site_label_3
_geom_angle
C006 S001 C00D 92.14(9)
C00G N002 C007 117.05(16)
C00L N003 C008 117.51(17)
C00N N004 C009 117.43(17)
C006 N005 C00P 119.53(17)
C006 N005 C00Q 116.46(17)
C00P N005 C00Q 120.37(17)
N005 C006 S001 121.13(15)
N005 C006 C00O 128.58(18)
C00O C006 S001 110.28(14)
N002 C007 C009 115.88(16)
N002 C007 C00B 123.23(17)
C00B C007 C009 120.88(17)
N003 C008 C00G 116.83(16)
N003 C008 C00J 122.56(17)
C00J C008 C00G 120.60(17)
N004 C009 C007 117.29(16)
N004 C009 C00A 122.37(17)
C00A C009 C007 120.34(17)
C00I C00A C009 119.30(17)
C007 C00B C00E 119.99(17)
C00F C00C C00J 119.09(18)
C00E C00D S001 121.99(14)
C00K C00D S001 109.65(14)
C00K C00D C00E 128.31(17)
C00B C00E C00D 120.19(17)
C00H C00E C00B 116.67(17)
C00H C00E C00D 123.13(17)
C00C C00F C00L 118.29(17)
N002 C00G C008 115.81(16)
N002 C00G C00H 123.72(17)
C00H C00G C008 120.44(16)
C00G C00H C00E 119.30(17)
C00A C00I C00M 118.86(18)
C00C C00J C008 118.79(18)
C00D C00K C00O 114.64(17)
N003 C00L C00F 123.75(18)
C00N C00M C00I 118.14(18)
N004 C00N C00M 123.89(18)
C006 C00O C00K 113.29(17)
N005 C00P C00R 114.94(19)
N005 C00Q C00S 113.69(18)

loop_
_geom_bond_atom_site_label_1
_geom_bond_atom_site_label_2
_geom_bond_distance
S001 C006 1.7416(19)
S001 C00D 1.7489(18)
N002 C007 1.344(2)
N002 C00G 1.343(2)
N003 C008 1.347(2)
N003 C00L 1.339(3)
N004 C009 1.345(2)
N004 C00N 1.343(3)
N005 C006 1.371(3)
N005 C00P 1.453(3)
N005 C00Q 1.462(3)
C006 C00O 1.379(3)
C007 C009 1.493(3)
C007 C00B 1.381(3)
C008 C00G 1.490(3)
C008 C00J 1.394(3)
C009 C00A 1.391(3)
C00A C00I 1.386(3)
C00B C00E 1.408(3)
C00C C00F 1.384(3)
C00C C00J 1.387(3)
C00D C00E 1.451(3)
C00D C00K 1.371(3)
C00E C00H 1.399(3)
C00F C00L 1.386(3)
C00G C00H 1.391(3)
C00I C00M 1.386(3)
C00K C00O 1.397(3)
C00M C00N 1.385(3)
C00P C00R 1.509(3)
C00Q C00S 1.514(3)
